data_1521289
loop_
_publ_author_name
'Reinholdt, Anders'
'Vibenholt, Johan E.'
'Morsing, Thorbj\/orn J.'
'Schau-Magnussen, Magnus'
'Reeler, Nini E. A.'
'Bendix, Jesper'

_publ_section_title
;
 Carbide complexes as \p-acceptor ligands
;
_journal_issue 10
_journal_name_full 'Chem. Sci.'
_journal_page_first 5815
_journal_paper_doi 10.1039/C5SC02077H
_journal_volume 6
_journal_year 2015
_chemical_formula_moiety 'C74 H132 Au Cl4 P4 Ru2, B F4, 2(C H Cl3)'
_chemical_formula_sum 'C76 H134 Au B Cl10 F4 P4 Ru2'
_chemical_formula_weight 2012.13
_chemical_name_systematic bis[mu-carbido(dichlorobis(tricyclohexylphosphine)ruthenium(VI)]gold(I)-tetrafluoroborate
_space_group_IT_number 13
_symmetry_cell_setting monoclinic
_symmetry_space_group_name_Hall '-P 2yc'
_symmetry_space_group_name_H-M 'P 1 2/c 1'
_atom_sites_solution_hydrogens geom
_atom_sites_solution_primary direct
_atom_sites_solution_secondary difmap
_audit_creation_method SHELXL-97
_audit_update_record
;
2015-05-26 deposited with the CCDC.
2015-07-07 downloaded from the CCDC.
;
_cell_angle_alpha 90.000
_cell_angle_beta 100.779(15)
_cell_angle_gamma 90.000
_cell_formula_units_Z 4
_cell_length_a 19.988(4)
_cell_length_b 16.619(4)
_cell_length_c 27.233(4)
_cell_measurement_temperature 123(2)
_cell_measurement_theta_max 25.0
_cell_measurement_theta_min 3.0
_cell_volume 8887(3)
_computing_cell_refinement 'COLLECT (Nonius, 1999)'
_computing_data_collection 'COLLECT (Nonius, 1999)'
_computing_data_reduction 'EvalCCD (Duisenberg <i>et al.</i>,  2003)'
_computing_molecular_graphics 'Mercury 3.0 (2011)'
_computing_publication_material 'SHELXL97 (Sheldrick, 2008)'
_computing_structure_refinement 'SHELXL-97 (Sheldrick, 1997)'
_computing_structure_solution 'SIR92 (Altomare, 1990)'
_diffrn_ambient_temperature 123(2)
_diffrn_measured_fraction_theta_full 0.993
_diffrn_measured_fraction_theta_max 0.993
_diffrn_measurement_device_type 'Nonius KappaCCD area-detector'
_diffrn_measurement_method '\w and \f scans'
_diffrn_radiation_monochromator graphite
_diffrn_radiation_source 'fine-focus sealed tube'
_diffrn_radiation_type MoK\a
_diffrn_radiation_wavelength 0.71073
_diffrn_reflns_av_R_equivalents 0.1295
_diffrn_reflns_av_sigmaI/netI 0.0429
_diffrn_reflns_limit_h_max 23
_diffrn_reflns_limit_h_min -23
_diffrn_reflns_limit_k_max 19
_diffrn_reflns_limit_k_min -19
_diffrn_reflns_limit_l_max 32
_diffrn_reflns_limit_l_min -32
_diffrn_reflns_number 283877
_diffrn_reflns_theta_full 25.08
_diffrn_reflns_theta_max 25.08
_diffrn_reflns_theta_min 3.03
_exptl_absorpt_coefficient_mu 2.402
_exptl_absorpt_correction_T_max 0.827
_exptl_absorpt_correction_T_min 0.674
_exptl_absorpt_correction_type integration
_exptl_absorpt_process_details
;
Gaussian integration (Coppens, 1970)
;
_exptl_crystal_colour Yellow
_exptl_crystal_density_diffrn 1.504
_exptl_crystal_density_method 'not measured'
_exptl_crystal_description Prism
_exptl_crystal_F_000 4112
_exptl_crystal_size_max 0.181
_exptl_crystal_size_mid 0.133
_exptl_crystal_size_min 0.085
_refine_diff_density_max 2.453
_refine_diff_density_min -1.383
_refine_diff_density_rms 0.156
_refine_ls_extinction_method none
_refine_ls_goodness_of_fit_ref 1.224
_refine_ls_hydrogen_treatment constr
_refine_ls_matrix_type full
_refine_ls_number_parameters 884
_refine_ls_number_reflns 15670
_refine_ls_number_restraints 0
_refine_ls_restrained_S_all 1.224
_refine_ls_R_factor_all 0.0831
_refine_ls_R_factor_gt 0.0676
_refine_ls_shift/su_max 0.021
_refine_ls_shift/su_mean 0.001
_refine_ls_structure_factor_coef Fsqd
_refine_ls_weighting_details 'calc w=1/[\s^2^(Fo^2^)+(0.0000P)^2^+145.5473P] where P=(Fo^2^+2Fc^2^)/3'
_refine_ls_weighting_scheme calc
_refine_ls_wR_factor_gt 0.1546
_refine_ls_wR_factor_ref 0.1614
_reflns_number_gt 13125
_reflns_number_total 15670
_reflns_threshold_expression >2sigma(I)
_cod_data_source_file c5sc02077h2.cif
_cod_data_source_block kcd1104
_cod_depositor_comments
;
The following automatic conversions were performed:

'_symmetry_cell_setting' value 'Monoclinic' changed to 'monoclinic'
according to
/usr/data/users/saulius/crontab/automatic-downloads/rss-feeds/RSC/lib/dictionaries/cif_core.dic
dictionary named 'cif_core.dic' version 2.4.2 from 2011-04-26.

Automatic conversion script
Id: cif_fix_values 3271 2015-04-21 07:52:19Z andrius 

 Adding full bibliography for 1521279--1521290.cif.
;
_cod_original_sg_symbol_H-M 'P 2/c'
_cod_database_code 1521289

loop_
_symmetry_equiv_pos_as_xyz
'x, y, z'
'-x, y, -z+1/2'
'-x, -y, -z'
'x, -y, z-1/2'

loop_
_atom_site_label
_atom_site_type_symbol
_atom_site_fract_x
_atom_site_fract_y
_atom_site_fract_z
_atom_site_U_iso_or_equiv
_atom_site_adp_type
_atom_site_occupancy
_atom_site_symmetry_multiplicity
_atom_site_calc_flag
_atom_site_refinement_flags
Au1 Au 0.0000 0.85740(3) 0.2500 0.03006(14) Uani 1 2 d S
Au2 Au 0.5000 0.40537(3) 0.2500 0.02489(13) Uani 1 2 d S
Ru3 Ru 0.32358(3) 0.39111(4) 0.26418(3) 0.02072(17) Uani 1 1 d .
Ru4 Ru 0.18078(4) 0.87555(4) 0.24855(3) 0.02616(18) Uani 1 1 d .
P5 P 0.33270(11) 0.45427(14) 0.34595(9) 0.0225(5) Uani 1 1 d .
Cl6 Cl 0.27442(12) 0.51200(14) 0.23099(9) 0.0317(5) Uani 1 1 d .
Cl7 Cl 0.32848(13) 0.26401(14) 0.30184(9) 0.0325(5) Uani 1 1 d .
Cl8 Cl 0.23281(12) 0.75731(14) 0.28424(9) 0.0323(5) Uani 1 1 d .
P9 P 0.28254(12) 0.32649(14) 0.18413(9) 0.0247(5) Uani 1 1 d .
P10 P 0.18030(12) 0.80968(15) 0.16906(10) 0.0288(6) Uani 1 1 d .
Cl11 Cl 0.17307(13) 1.00373(15) 0.21196(10) 0.0385(6) Uani 1 1 d .
P12 P 0.21632(13) 0.94142(15) 0.32924(10) 0.0311(6) Uani 1 1 d .
Cl13 Cl 0.3878(3) 0.1207(3) 0.44474(16) 0.1066(17) Uani 1 1 d .
Cl14 Cl 0.4449(3) 0.1568(3) 0.54716(15) 0.0979(15) Uani 1 1 d .
Cl15 Cl 0.3291(4) 0.0499(3) 0.52412(19) 0.134(2) Uani 1 1 d .
C16 C 0.3076(5) 0.7231(6) 0.1772(4) 0.033(2) Uani 1 1 d .
H16A H 0.3088 0.7159 0.2127 0.039 Uiso 1 1 calc R
H16B H 0.2833 0.6779 0.1597 0.039 Uiso 1 1 calc R
C17 C 0.3262(5) 0.2303(6) 0.1749(4) 0.031(2) Uani 1 1 d .
H17 H 0.3287 0.1995 0.2059 0.037 Uiso 1 1 calc R
C18 C 0.4195(5) 0.7993(6) 0.1923(5) 0.047(3) Uani 1 1 d .
H18A H 0.4243 0.7957 0.2283 0.057 Uiso 1 1 calc R
H18B H 0.4646 0.7999 0.1841 0.057 Uiso 1 1 calc R
C19 C 0.4242(5) 0.5728(6) 0.3212(4) 0.033(2) Uani 1 1 d .
H19A H 0.4160 0.5486 0.2883 0.039 Uiso 1 1 calc R
H19B H 0.4645 0.5483 0.3409 0.039 Uiso 1 1 calc R
C20 C 0.2700(5) 0.8022(5) 0.1596(4) 0.029(2) Uani 1 1 d .
H20 H 0.2688 0.8062 0.1235 0.035 Uiso 1 1 calc R
C21 C 0.3064(5) 0.9772(6) 0.3378(4) 0.035(2) Uani 1 1 d .
H21 H 0.3155 1.0082 0.3689 0.042 Uiso 1 1 calc R
C22 C 0.1491(5) 0.7051(6) 0.1673(4) 0.031(2) Uani 1 1 d .
H22 H 0.1856 0.6742 0.1881 0.037 Uiso 1 1 calc R
C23 C 0.3725(5) 0.6008(6) 0.3970(4) 0.030(2) Uani 1 1 d .
H23A H 0.4113 0.5774 0.4192 0.036 Uiso 1 1 calc R
H23B H 0.3324 0.5925 0.4117 0.036 Uiso 1 1 calc R
C24 C 0.1819(5) 0.2289(7) 0.2140(5) 0.048(3) Uani 1 1 d .
H24A H 0.1969 0.2452 0.2485 0.057 Uiso 1 1 calc R
H24B H 0.2095 0.1835 0.2076 0.057 Uiso 1 1 calc R
C25 C 0.3903(5) 1.0668(7) 0.3038(5) 0.044(3) Uani 1 1 d .
H25A H 0.3958 1.1013 0.2761 0.053 Uiso 1 1 calc R
H25B H 0.3994 1.0985 0.3342 0.053 Uiso 1 1 calc R
C26 C 0.4440(5) 0.7052(6) 0.3665(4) 0.039(3) Uani 1 1 d .
H26A H 0.4496 0.7626 0.3621 0.047 Uiso 1 1 calc R
H26B H 0.4850 0.6851 0.3878 0.047 Uiso 1 1 calc R
C27 C 0.3629(5) 0.5595(5) 0.3464(3) 0.026(2) Uani 1 1 d .
H27 H 0.3255 0.5889 0.3255 0.031 Uiso 1 1 calc R
C30 C 0.1354(6) 0.5353(7) 0.3561(5) 0.049(3) Uani 1 1 d .
H30A H 0.1433 0.5456 0.3918 0.059 Uiso 1 1 calc R
H30B H 0.1078 0.5787 0.3394 0.059 Uiso 1 1 calc R
C31 C 0.1252(6) 0.5774(7) 0.1180(5) 0.048(3) Uani 1 1 d .
H31A H 0.1179 0.5550 0.0846 0.058 Uiso 1 1 calc R
H31B H 0.1643 0.5507 0.1377 0.058 Uiso 1 1 calc R
F32 F 0.2553(5) 0.7271(7) -0.0364(3) 0.107(4) Uani 1 1 d .
C33 C 0.2036(5) 0.5329(7) 0.3384(5) 0.044(3) Uani 1 1 d .
H33A H 0.2277 0.5831 0.3469 0.053 Uiso 1 1 calc R
H33B H 0.1957 0.5267 0.3024 0.053 Uiso 1 1 calc R
C34 C 0.2094(6) 0.3828(7) 0.3530(6) 0.055(4) Uani 1 1 d .
H34A H 0.2366 0.3397 0.3705 0.066 Uiso 1 1 calc R
H34B H 0.2016 0.3712 0.3175 0.066 Uiso 1 1 calc R
C35 C 0.0853(5) 0.6902(6) 0.1902(5) 0.040(3) Uani 1 1 d .
H35A H 0.0920 0.7131 0.2235 0.048 Uiso 1 1 calc R
H35B H 0.0463 0.7164 0.1699 0.048 Uiso 1 1 calc R
C36 C 0.0716(5) 0.6004(6) 0.1928(5) 0.045(3) Uani 1 1 d .
H36A H 0.0304 0.5919 0.2061 0.054 Uiso 1 1 calc R
H36B H 0.1091 0.5749 0.2153 0.054 Uiso 1 1 calc R
C37 C 0.4311(5) 0.9422(6) 0.3496(5) 0.043(3) Uani 1 1 d .
H37A H 0.4415 0.9716 0.3808 0.052 Uiso 1 1 calc R
H37B H 0.4631 0.8979 0.3515 0.052 Uiso 1 1 calc R
C38 C 0.2812(5) 0.3960(6) 0.1315(4) 0.033(2) Uani 1 1 d .
H38 H 0.2477 0.4372 0.1359 0.040 Uiso 1 1 calc R
C39 C 0.3582(5) 0.9076(6) 0.3436(4) 0.039(3) Uani 1 1 d .
H39A H 0.3489 0.8730 0.3144 0.047 Uiso 1 1 calc R
H39B H 0.3541 0.8756 0.3727 0.047 Uiso 1 1 calc R
C40 C 0.2471(4) 0.4622(6) 0.3634(4) 0.028(2) Uani 1 1 d .
H40 H 0.2545 0.4712 0.3996 0.034 Uiso 1 1 calc R
C41 C 0.1402(6) 0.6678(6) 0.1154(4) 0.042(3) Uani 1 1 d .
H41A H 0.1814 0.6756 0.1020 0.051 Uiso 1 1 calc R
H41B H 0.1030 0.6941 0.0933 0.051 Uiso 1 1 calc R
C42 C 0.4983(5) 0.3302(8) 0.4286(4) 0.046(3) Uani 1 1 d .
H42A H 0.4804 0.2766 0.4201 0.056 Uiso 1 1 calc R
H42B H 0.5461 0.3304 0.4261 0.056 Uiso 1 1 calc R
C43 C 0.3843(5) 0.6910(6) 0.3913(4) 0.034(2) Uani 1 1 d .
H43A H 0.3439 0.7152 0.3715 0.040 Uiso 1 1 calc R
H43B H 0.3925 0.7163 0.4240 0.040 Uiso 1 1 calc R
C45 C 0.1668(5) 1.0334(6) 0.3348(4) 0.034(2) Uani 1 1 d .
H45 H 0.1626 1.0606 0.3024 0.040 Uiso 1 1 calc R
C46 C 0.4004(6) 0.2451(7) 0.1687(5) 0.049(3) Uani 1 1 d .
H46A H 0.4239 0.2769 0.1965 0.059 Uiso 1 1 calc R
H46B H 0.4007 0.2752 0.1382 0.059 Uiso 1 1 calc R
C47 C 0.2901(6) 0.1773(7) 0.1330(5) 0.051(3) Uani 1 1 d .
H47A H 0.2871 0.2050 0.1013 0.061 Uiso 1 1 calc R
H47B H 0.2442 0.1663 0.1380 0.061 Uiso 1 1 calc R
C48 C 0.4346(5) 0.6645(6) 0.3172(4) 0.038(2) Uani 1 1 d .
H48A H 0.4743 0.6744 0.3022 0.046 Uiso 1 1 calc R
H48B H 0.3954 0.6875 0.2953 0.046 Uiso 1 1 calc R
C49 C 0.1922(5) 0.2969(6) 0.1803(4) 0.034(2) Uani 1 1 d .
H49 H 0.1751 0.2792 0.1459 0.041 Uiso 1 1 calc R
C50 C 0.4407(6) 0.9967(7) 0.3078(5) 0.047(3) Uani 1 1 d .
H50A H 0.4334 0.9669 0.2766 0.056 Uiso 1 1 calc R
H50B H 0.4869 1.0173 0.3139 0.056 Uiso 1 1 calc R
C51 C 0.3847(5) 0.3939(6) 0.3959(3) 0.029(2) Uani 1 1 d .
H51 H 0.3684 0.3385 0.3899 0.035 Uiso 1 1 calc R
C52 C 0.4912(6) 0.3504(8) 0.4820(4) 0.051(3) Uani 1 1 d .
H52A H 0.5147 0.3101 0.5046 0.062 Uiso 1 1 calc R
H52B H 0.5122 0.4022 0.4913 0.062 Uiso 1 1 calc R
C53 C 0.0636(5) 0.5614(7) 0.1408(5) 0.051(3) Uani 1 1 d .
H53A H 0.0575 0.5039 0.1436 0.062 Uiso 1 1 calc R
H53B H 0.0235 0.5830 0.1192 0.062 Uiso 1 1 calc R
C54 C 0.3166(5) 1.0347(6) 0.2955(4) 0.040(3) Uani 1 1 d .
H54A H 0.2852 1.0795 0.2940 0.048 Uiso 1 1 calc R
H54B H 0.3065 1.0065 0.2638 0.048 Uiso 1 1 calc R
C55 C 0.3997(7) 0.1117(7) 0.1249(4) 0.054(3) Uani 1 1 d .
H55A H 0.3995 0.1374 0.0929 0.064 Uiso 1 1 calc R
H55B H 0.4227 0.0602 0.1249 0.064 Uiso 1 1 calc R
C56 C 0.1073(6) 0.2034(7) 0.2060(5) 0.053(3) Uani 1 1 d .
H56A H 0.0925 0.1851 0.1718 0.063 Uiso 1 1 calc R
H56B H 0.1021 0.1591 0.2282 0.063 Uiso 1 1 calc R
C57 C 0.4173(6) 0.3531(7) 0.4863(4) 0.045(3) Uani 1 1 d .
H57A H 0.4138 0.3686 0.5201 0.054 Uiso 1 1 calc R
H57B H 0.3977 0.2999 0.4802 0.054 Uiso 1 1 calc R
C58 C 0.1348(5) 0.8605(6) 0.1116(4) 0.038(2) Uani 1 1 d .
H58 H 0.1285 0.8199 0.0849 0.045 Uiso 1 1 calc R
C59 C 0.1604(8) 0.7568(8) 0.4185(5) 0.065(4) Uani 1 1 d .
H59A H 0.1180 0.7277 0.4174 0.078 Uiso 1 1 calc R
H59B H 0.1943 0.7191 0.4114 0.078 Uiso 1 1 calc R
C60 C 0.0647(6) 0.2720(8) 0.2160(7) 0.079(5) Uani 1 1 d .
H60A H 0.0173 0.2556 0.2100 0.095 Uiso 1 1 calc R
H60B H 0.0774 0.2875 0.2509 0.095 Uiso 1 1 calc R
C61 C 0.0940(6) 1.0147(7) 0.3406(6) 0.054(3) Uani 1 1 d .
H61A H 0.0740 0.9769 0.3149 0.065 Uiso 1 1 calc R
H61B H 0.0948 0.9895 0.3729 0.065 Uiso 1 1 calc R
C62 C 0.4379(7) 0.1641(7) 0.1665(5) 0.057(3) Uani 1 1 d .
H62A H 0.4837 0.1740 0.1608 0.068 Uiso 1 1 calc R
H62B H 0.4415 0.1364 0.1983 0.068 Uiso 1 1 calc R
C63 C 0.0668(7) 0.9997(9) 0.0578(5) 0.068(4) Uani 1 1 d .
H63A H 0.0746 1.0383 0.0850 0.082 Uiso 1 1 calc R
H63B H 0.0416 1.0264 0.0284 0.082 Uiso 1 1 calc R
C64 C 0.3098(5) 0.8753(6) 0.1838(4) 0.034(2) Uani 1 1 d .
H64A H 0.2867 0.9242 0.1705 0.041 Uiso 1 1 calc R
H64B H 0.3111 0.8742 0.2195 0.041 Uiso 1 1 calc R
C65 C 0.2149(6) 0.8712(6) 0.3812(4) 0.039(2) Uani 1 1 d .
H65 H 0.2494 0.8308 0.3778 0.047 Uiso 1 1 calc R
C66 C 0.3286(7) 0.0986(7) 0.1319(5) 0.060(4) Uani 1 1 d .
H66A H 0.3292 0.0699 0.1630 0.072 Uiso 1 1 calc R
H66B H 0.3050 0.0654 0.1049 0.072 Uiso 1 1 calc R
C67 C 0.3820(5) 0.8756(6) 0.1738(4) 0.039(2) Uani 1 1 d .
H67A H 0.3808 0.8811 0.1381 0.047 Uiso 1 1 calc R
H67B H 0.4064 0.9215 0.1903 0.047 Uiso 1 1 calc R
C68 C 0.0821(7) 1.1506(8) 0.3761(6) 0.062(4) Uani 1 1 d .
H68A H 0.0827 1.1285 0.4092 0.074 Uiso 1 1 calc R
H68B H 0.0550 1.1993 0.3728 0.074 Uiso 1 1 calc R
C69 C 0.2479(8) 0.8420(8) 0.4727(5) 0.063(4) Uani 1 1 d .
H69A H 0.2601 0.8668 0.5054 0.076 Uiso 1 1 calc R
H69B H 0.2850 0.8069 0.4681 0.076 Uiso 1 1 calc R
C70 C 0.3488(6) 0.4430(7) 0.1333(5) 0.055(3) Uani 1 1 d .
H70A H 0.3634 0.4661 0.1663 0.066 Uiso 1 1 calc R
H70B H 0.3840 0.4065 0.1268 0.066 Uiso 1 1 calc R
C71 C 0.1981(6) 1.0955(7) 0.3735(5) 0.055(3) Uani 1 1 d .
H71A H 0.2021 1.0726 0.4067 0.066 Uiso 1 1 calc R
H71B H 0.2434 1.1091 0.3683 0.066 Uiso 1 1 calc R
C72 C 0.0504(6) 1.0900(7) 0.3368(6) 0.056(3) Uani 1 1 d .
H72A H 0.0049 1.0762 0.3416 0.067 Uiso 1 1 calc R
H72B H 0.0467 1.1134 0.3037 0.067 Uiso 1 1 calc R
C73 C 0.3790(5) 0.7253(7) 0.1673(5) 0.046(3) Uani 1 1 d .
H73A H 0.3775 0.7272 0.1315 0.055 Uiso 1 1 calc R
H73B H 0.4025 0.6764 0.1800 0.055 Uiso 1 1 calc R
C74 C 0.4594(5) 0.3917(7) 0.3913(4) 0.041(3) Uani 1 1 d .
H74A H 0.4794 0.4446 0.3981 0.049 Uiso 1 1 calc R
H74B H 0.4632 0.3768 0.3575 0.049 Uiso 1 1 calc R
C75 C 0.1500(6) 0.8236(7) 0.3790(4) 0.047(3) Uani 1 1 d .
H75A H 0.1365 0.8000 0.3460 0.056 Uiso 1 1 calc R
H75B H 0.1137 0.8592 0.3847 0.056 Uiso 1 1 calc R
C76 C 0.2384(7) 0.9066(7) 0.4330(4) 0.050(3) Uani 1 1 d .
H76A H 0.2811 0.9349 0.4340 0.060 Uiso 1 1 calc R
H76B H 0.2049 0.9452 0.4399 0.060 Uiso 1 1 calc R
C77 C 0.3764(6) 0.4133(6) 0.4490(4) 0.041(3) Uani 1 1 d .
H77A H 0.3286 0.4105 0.4512 0.049 Uiso 1 1 calc R
H77B H 0.3922 0.4675 0.4575 0.049 Uiso 1 1 calc R
C78 C 0.0627(6) 0.8865(8) 0.1183(4) 0.047(3) Uani 1 1 d .
H78A H 0.0369 0.8394 0.1247 0.056 Uiso 1 1 calc R
H78B H 0.0664 0.9220 0.1469 0.056 Uiso 1 1 calc R
C79 C 0.0985(6) 0.4576(8) 0.3452(7) 0.076(5) Uani 1 1 d .
H79A H 0.0887 0.4487 0.3093 0.091 Uiso 1 1 calc R
H79B H 0.0556 0.4601 0.3568 0.091 Uiso 1 1 calc R
C80 C 0.1554(6) 1.1707(8) 0.3701(5) 0.058(4) Uani 1 1 d .
H80A H 0.1545 1.1963 0.3379 0.070 Uiso 1 1 calc R
H80B H 0.1756 1.2082 0.3960 0.070 Uiso 1 1 calc R
C81 C 0.1484(6) 0.3684(8) 0.1903(7) 0.081(5) Uani 1 1 d .
H81A H 0.1518 0.4113 0.1668 0.097 Uiso 1 1 calc R
H81B H 0.1644 0.3887 0.2238 0.097 Uiso 1 1 calc R
C82 C 0.1757(6) 0.9301(7) 0.0939(4) 0.049(3) Uani 1 1 d .
H82A H 0.1867 0.9696 0.1204 0.059 Uiso 1 1 calc R
H82B H 0.2181 0.9094 0.0864 0.059 Uiso 1 1 calc R
F83 F 0.1696(9) 0.7590(9) 0.0011(5) 0.175(7) Uani 1 1 d .
C84 C 0.3111(10) 0.4779(10) 0.0425(6) 0.091(6) Uani 1 1 d .
H84A H 0.3448 0.4427 0.0324 0.110 Uiso 1 1 calc R
H84B H 0.3031 0.5222 0.0189 0.110 Uiso 1 1 calc R
C85 C 0.1348(8) 0.9702(9) 0.0473(5) 0.067(4) Uani 1 1 d .
H85A H 0.1603 1.0153 0.0376 0.080 Uiso 1 1 calc R
H85B H 0.1271 0.9320 0.0199 0.080 Uiso 1 1 calc R
C86 C 0.2440(10) 0.4308(9) 0.0410(5) 0.085(5) Uani 1 1 d .
H86A H 0.2090 0.4668 0.0483 0.102 Uiso 1 1 calc R
H86B H 0.2287 0.4084 0.0079 0.102 Uiso 1 1 calc R
C87 C 0.0252(7) 0.9296(9) 0.0718(5) 0.064(4) Uani 1 1 d .
H87A H 0.0162 0.8919 0.0442 0.077 Uiso 1 1 calc R
H87B H -0.0181 0.9493 0.0779 0.077 Uiso 1 1 calc R
C88 C 0.2561(9) 0.3627(8) 0.0798(4) 0.069(4) Uani 1 1 d .
H88A H 0.2139 0.3335 0.0793 0.083 Uiso 1 1 calc R
H88B H 0.2894 0.3253 0.0713 0.083 Uiso 1 1 calc R
F89 F 0.2685(8) 0.7299(11) 0.0463(4) 0.176(7) Uani 1 1 d .
F90 F 0.2086(9) 0.6376(8) 0.0076(5) 0.170(6) Uani 1 1 d .
C91 C 0.3383(8) 0.5102(9) 0.0940(5) 0.067(4) Uani 1 1 d .
H91A H 0.3066 0.5496 0.1027 0.080 Uiso 1 1 calc R
H91B H 0.3814 0.5371 0.0940 0.080 Uiso 1 1 calc R
C92 C 0.1409(7) 0.3878(8) 0.3707(8) 0.098(7) Uani 1 1 d .
H92A H 0.1161 0.3379 0.3629 0.118 Uiso 1 1 calc R
H92B H 0.1489 0.3953 0.4066 0.118 Uiso 1 1 calc R
C94 C 0.3708(10) 0.1336(10) 0.5042(6) 0.087(5) Uani 1 1 d .
H94 H 0.3400 0.1797 0.5030 0.104 Uiso 1 1 calc R
B95 B 0.2234(12) 0.7149(13) 0.0043(6) 0.080(6) Uani 1 1 d .
C96 C 0.1836(9) 0.7924(8) 0.4706(5) 0.072(4) Uani 1 1 d .
H96A H 0.1477 0.8261 0.4790 0.086 Uiso 1 1 calc R
H96B H 0.1922 0.7492 0.4950 0.086 Uiso 1 1 calc R
C97 C 0.0726(7) 0.3403(11) 0.1846(10) 0.129(10) Uani 1 1 d .
H97A H 0.0453 0.3846 0.1932 0.155 Uiso 1 1 calc R
H97B H 0.0555 0.3262 0.1500 0.155 Uiso 1 1 calc R
C98 C 0.0982(5) 0.8616(6) 0.2507(4) 0.031(2) Uani 1 1 d .
C99 C 0.4039(5) 0.4019(6) 0.2580(4) 0.029(2) Uani 1 1 d .
Cl102 Cl 0.0431(6) 0.2329(7) 0.0526(4) 0.225(5) Uani 1 1 d .
Cl101 Cl -0.0016(8) 0.4033(7) 0.0561(5) 0.284(7) Uani 1 1 d .
Cl103 Cl 0.0336(5) 0.3409(11) -0.0282(3) 0.340(10) Uani 1 1 d .
C100 C -0.011(2) 0.320(2) 0.0167(7) 0.211(17) Uani 1 1 d .
H100 H -0.0581 0.3053 0.0038 0.253 Uiso 1 1 calc R

loop_
_atom_site_aniso_label
_atom_site_aniso_U_11
_atom_site_aniso_U_22
_atom_site_aniso_U_33
_atom_site_aniso_U_23
_atom_site_aniso_U_13
_atom_site_aniso_U_12
Au1 0.0177(3) 0.0284(3) 0.0413(3) 0.000 -0.0017(2) 0.000
Au2 0.0130(2) 0.0298(3) 0.0327(3) 0.000 0.0064(2) 0.000
Ru3 0.0139(3) 0.0189(4) 0.0297(4) -0.0015(3) 0.0049(3) 0.0003(3)
Ru4 0.0176(4) 0.0217(4) 0.0366(4) 0.0020(3) -0.0017(3) 0.0020(3)
P5 0.0171(11) 0.0214(12) 0.0294(12) -0.0018(10) 0.0054(9) 0.0003(9)
Cl6 0.0302(12) 0.0268(12) 0.0347(13) -0.0009(10) -0.0030(10) 0.0076(10)
Cl7 0.0421(14) 0.0231(12) 0.0331(13) 0.0005(10) 0.0095(10) 0.0002(10)
Cl8 0.0300(12) 0.0249(12) 0.0374(13) 0.0018(10) -0.0056(10) 0.0057(10)
P9 0.0227(12) 0.0233(13) 0.0280(12) -0.0010(10) 0.0042(10) -0.0006(10)
P10 0.0224(12) 0.0257(13) 0.0351(14) 0.0046(11) -0.0024(10) -0.0003(10)
Cl11 0.0383(14) 0.0252(13) 0.0492(15) 0.0064(11) 0.0009(12) 0.0029(10)
P12 0.0250(13) 0.0238(13) 0.0414(15) -0.0007(11) -0.0018(11) 0.0045(10)
Cl13 0.146(4) 0.112(4) 0.062(2) -0.022(2) 0.019(3) -0.049(3)
Cl14 0.130(4) 0.088(3) 0.062(2) 0.013(2) -0.017(2) -0.022(3)
Cl15 0.223(7) 0.095(4) 0.089(3) -0.010(3) 0.044(4) -0.084(4)
C16 0.028(5) 0.025(5) 0.045(6) 0.001(4) 0.006(4) 0.002(4)
C17 0.037(6) 0.027(5) 0.032(5) -0.010(4) 0.014(4) -0.004(4)
C18 0.027(6) 0.032(6) 0.086(9) 0.005(6) 0.019(6) -0.003(5)
C19 0.025(5) 0.034(6) 0.042(6) -0.008(5) 0.012(4) -0.007(4)
C20 0.025(5) 0.022(5) 0.040(6) 0.000(4) 0.008(4) 0.001(4)
C21 0.030(5) 0.026(5) 0.043(6) -0.001(4) -0.006(4) 0.000(4)
C22 0.027(5) 0.024(5) 0.039(6) 0.004(4) -0.001(4) -0.005(4)
C23 0.028(5) 0.027(5) 0.033(5) -0.005(4) 0.004(4) -0.001(4)
C24 0.027(6) 0.042(7) 0.077(9) 0.002(6) 0.016(6) -0.004(5)
C25 0.031(6) 0.033(6) 0.067(8) 0.000(5) 0.009(5) 0.002(5)
C26 0.037(6) 0.021(5) 0.054(7) -0.005(5) -0.002(5) -0.006(4)
C27 0.023(5) 0.023(5) 0.030(5) -0.006(4) 0.005(4) -0.005(4)
C30 0.036(6) 0.037(6) 0.078(9) 0.003(6) 0.021(6) 0.013(5)
C31 0.047(7) 0.033(6) 0.059(7) -0.017(5) -0.004(6) -0.004(5)
F32 0.112(8) 0.162(10) 0.050(5) 0.003(6) 0.021(5) 0.046(7)
C33 0.018(5) 0.041(6) 0.074(8) 0.005(6) 0.010(5) 0.004(4)
C34 0.033(6) 0.028(6) 0.111(11) 0.000(6) 0.030(7) -0.003(5)
C35 0.026(5) 0.032(6) 0.061(7) -0.002(5) 0.004(5) -0.006(4)
C36 0.030(6) 0.033(6) 0.073(8) -0.002(6) 0.014(5) -0.006(5)
C37 0.020(5) 0.030(6) 0.071(8) -0.004(5) -0.012(5) 0.003(4)
C38 0.043(6) 0.028(5) 0.030(5) 0.003(4) 0.008(4) 0.004(5)
C39 0.030(5) 0.027(6) 0.057(7) 0.002(5) 0.000(5) -0.002(4)
C40 0.021(5) 0.026(5) 0.040(6) -0.004(4) 0.014(4) 0.002(4)
C41 0.043(6) 0.035(6) 0.044(6) -0.005(5) -0.005(5) -0.007(5)
C42 0.030(6) 0.068(8) 0.039(6) 0.016(6) 0.000(5) 0.020(5)
C43 0.037(6) 0.020(5) 0.041(6) -0.006(4) -0.002(5) 0.002(4)
C45 0.028(5) 0.024(5) 0.046(6) -0.001(4) 0.000(4) 0.008(4)
C46 0.042(7) 0.036(7) 0.073(8) -0.020(6) 0.016(6) 0.009(5)
C47 0.047(7) 0.041(7) 0.064(8) -0.023(6) 0.010(6) -0.001(5)
C48 0.031(5) 0.033(6) 0.048(6) 0.008(5) -0.001(5) -0.007(5)
C49 0.023(5) 0.033(6) 0.042(6) -0.007(5) -0.004(4) -0.013(4)
C50 0.032(6) 0.038(6) 0.068(8) -0.007(6) 0.004(5) -0.004(5)
C51 0.028(5) 0.025(5) 0.033(5) -0.001(4) 0.003(4) 0.001(4)
C52 0.049(7) 0.057(8) 0.042(7) 0.008(6) -0.006(5) 0.013(6)
C53 0.027(6) 0.036(6) 0.086(9) 0.000(6) -0.005(6) -0.010(5)
C54 0.027(5) 0.028(6) 0.063(7) 0.001(5) 0.002(5) 0.001(4)
C55 0.080(9) 0.035(6) 0.047(7) -0.007(5) 0.015(6) 0.030(6)
C56 0.036(6) 0.043(7) 0.081(9) 0.003(6) 0.014(6) -0.008(5)
C57 0.066(8) 0.039(6) 0.030(6) 0.007(5) 0.012(5) 0.011(6)
C58 0.039(6) 0.035(6) 0.036(6) 0.009(5) -0.001(5) 0.006(5)
C59 0.107(12) 0.039(7) 0.048(8) 0.013(6) 0.010(7) -0.004(7)
C60 0.022(6) 0.055(9) 0.162(16) 0.000(10) 0.023(8) -0.011(6)
C61 0.033(6) 0.032(6) 0.099(10) -0.008(6) 0.018(6) 0.003(5)
C62 0.059(8) 0.047(7) 0.067(8) -0.006(6) 0.016(7) 0.026(6)
C63 0.080(10) 0.064(9) 0.049(8) 0.020(7) -0.018(7) 0.021(8)
C64 0.030(5) 0.023(5) 0.050(6) -0.001(5) 0.009(5) -0.003(4)
C65 0.043(6) 0.030(6) 0.042(6) 0.000(5) 0.003(5) 0.008(5)
C66 0.081(10) 0.035(7) 0.066(9) -0.017(6) 0.019(7) -0.005(6)
C67 0.038(6) 0.031(6) 0.051(7) 0.002(5) 0.015(5) -0.002(5)
C68 0.057(8) 0.045(8) 0.086(10) -0.001(7) 0.017(7) 0.025(6)
C69 0.087(10) 0.061(9) 0.039(7) 0.005(6) 0.004(7) 0.006(8)
C70 0.053(7) 0.049(7) 0.073(9) 0.031(7) 0.036(7) 0.015(6)
C71 0.047(7) 0.040(7) 0.072(9) -0.023(6) -0.009(6) 0.010(6)
C72 0.026(6) 0.046(7) 0.097(10) -0.007(7) 0.012(6) 0.003(5)
C73 0.031(6) 0.033(6) 0.073(8) 0.003(6) 0.010(5) 0.005(5)
C74 0.031(6) 0.059(7) 0.034(6) 0.010(5) 0.008(4) 0.011(5)
C75 0.059(8) 0.038(7) 0.044(7) -0.001(5) 0.013(6) -0.008(6)
C76 0.060(8) 0.044(7) 0.042(7) -0.001(5) 0.000(6) 0.006(6)
C77 0.052(7) 0.031(6) 0.040(6) 0.006(5) 0.011(5) 0.011(5)
C78 0.043(6) 0.056(8) 0.037(6) 0.008(5) -0.004(5) 0.010(6)
C79 0.024(6) 0.049(8) 0.160(16) -0.009(9) 0.029(8) 0.001(6)
C80 0.049(7) 0.050(8) 0.070(9) -0.017(7) -0.004(6) 0.018(6)
C81 0.028(6) 0.043(8) 0.172(17) -0.007(9) 0.020(8) 0.002(6)
C82 0.061(8) 0.037(6) 0.050(7) 0.019(5) 0.010(6) 0.001(6)
F83 0.236(16) 0.180(14) 0.143(11) 0.067(10) 0.123(12) 0.130(13)
C84 0.148(17) 0.069(11) 0.074(11) 0.040(9) 0.067(11) 0.027(11)
C85 0.081(10) 0.059(9) 0.058(8) 0.025(7) 0.003(7) 0.005(8)
C86 0.150(17) 0.066(10) 0.032(7) 0.014(7) -0.002(9) 0.002(11)
C87 0.053(8) 0.073(10) 0.056(8) 0.015(7) -0.016(6) 0.022(7)
C88 0.119(13) 0.052(8) 0.034(7) 0.004(6) 0.011(7) -0.017(8)
F89 0.184(14) 0.29(2) 0.058(7) -0.026(9) 0.030(8) -0.052(14)
F90 0.28(2) 0.089(9) 0.144(12) 0.016(8) 0.043(12) 0.008(11)
C91 0.078(10) 0.061(9) 0.071(10) 0.028(7) 0.037(8) 0.006(7)
C92 0.047(8) 0.028(7) 0.24(2) 0.024(10) 0.079(11) 0.002(6)
C94 0.137(16) 0.059(10) 0.063(9) 0.004(8) 0.015(10) -0.033(10)
B95 0.127(18) 0.076(13) 0.039(9) 0.012(8) 0.022(10) 0.029(12)
C96 0.116(13) 0.048(8) 0.048(8) 0.015(6) 0.006(8) -0.006(8)
C97 0.020(7) 0.075(12) 0.29(3) 0.056(15) 0.020(11) 0.005(7)
C98 0.031(5) 0.020(5) 0.039(6) 0.002(4) 0.003(4) 0.000(4)
C99 0.031(5) 0.029(5) 0.032(5) 0.004(4) 0.018(4) -0.002(4)
Cl102 0.266(12) 0.223(10) 0.202(9) -0.050(8) 0.088(9) -0.119(9)
Cl101 0.405(19) 0.218(11) 0.224(11) -0.074(9) 0.050(12) -0.085(12)
Cl103 0.159(8) 0.73(3) 0.145(7) 0.145(12) 0.059(6) 0.212(13)
C100 0.34(5) 0.24(4) 0.026(9) -0.010(15) -0.028(17) 0.06(3)

loop_
_atom_type_symbol
_atom_type_description
_atom_type_scat_dispersion_real
_atom_type_scat_dispersion_imag
_atom_type_scat_source
C C 0.0033 0.0016 'International Tables Vol C Tables 4.2.6.8 and 6.1.1.4'
H H 0.0000 0.0000 'International Tables Vol C Tables 4.2.6.8 and 6.1.1.4'
P P 0.1023 0.0942 'International Tables Vol C Tables 4.2.6.8 and 6.1.1.4'
B B 0.0013 0.0007 'International Tables Vol C Tables 4.2.6.8 and 6.1.1.4'
F F 0.0171 0.0103 'International Tables Vol C Tables 4.2.6.8 and 6.1.1.4'
Cl Cl 0.1484 0.1585 'International Tables Vol C Tables 4.2.6.8 and 6.1.1.4'
Ru Ru -1.2594 0.8363 'International Tables Vol C Tables 4.2.6.8 and 6.1.1.4'
Au Au -2.0133 8.8022 'International Tables Vol C Tables 4.2.6.8 and 6.1.1.4'

loop_
_geom_angle_atom_site_label_1
_geom_angle_atom_site_label_2
_geom_angle_atom_site_label_3
_geom_angle
_geom_angle_site_symmetry_1
_geom_angle_site_symmetry_3
C98 Au1 C98 175.9(5) 2 .
C99 Au2 C99 176.6(6) . 2_655
C99 Ru3 Cl7 100.4(3) . .
C99 Ru3 Cl6 102.3(3) . .
Cl7 Ru3 Cl6 157.32(9) . .
C99 Ru3 P9 97.3(3) . .
Cl7 Ru3 P9 88.50(9) . .
Cl6 Ru3 P9 89.19(9) . .
C99 Ru3 P5 98.0(3) . .
Cl7 Ru3 P5 89.91(8) . .
Cl6 Ru3 P5 86.41(8) . .
P9 Ru3 P5 164.68(8) . .
C98 Ru4 Cl11 98.8(3) . .
C98 Ru4 Cl8 103.4(3) . .
Cl11 Ru4 Cl8 157.73(10) . .
C98 Ru4 P10 97.4(3) . .
Cl11 Ru4 P10 92.40(9) . .
Cl8 Ru4 P10 85.37(9) . .
C98 Ru4 P12 98.8(3) . .
Cl11 Ru4 P12 87.71(9) . .
Cl8 Ru4 P12 88.32(9) . .
P10 Ru4 P12 163.56(9) . .
C51 P5 C27 111.8(4) . .
C51 P5 C40 105.6(4) . .
C27 P5 C40 104.2(4) . .
C51 P5 Ru3 112.0(3) . .
C27 P5 Ru3 112.5(3) . .
C40 P5 Ru3 110.4(3) . .
C38 P9 C49 104.5(5) . .
C38 P9 C17 112.0(5) . .
C49 P9 C17 104.0(5) . .
C38 P9 Ru3 112.0(3) . .
C49 P9 Ru3 109.2(3) . .
C17 P9 Ru3 114.3(3) . .
C22 P10 C58 107.2(5) . .
C22 P10 C20 105.3(4) . .
C58 P10 C20 104.2(5) . .
C22 P10 Ru4 113.1(3) . .
C58 P10 Ru4 117.8(4) . .
C20 P10 Ru4 108.1(3) . .
C65 P12 C45 112.2(5) . .
C65 P12 C21 105.1(5) . .
C45 P12 C21 104.2(5) . .
C65 P12 Ru4 111.4(4) . .
C45 P12 Ru4 112.1(3) . .
C21 P12 Ru4 111.5(4) . .
C73 C16 C20 110.3(8) . .
C73 C16 H16A 109.6 . .
C20 C16 H16A 109.6 . .
C73 C16 H16B 109.6 . .
C20 C16 H16B 109.6 . .
H16A C16 H16B 108.1 . .
C47 C17 C46 110.0(9) . .
C47 C17 P9 115.6(8) . .
C46 C17 P9 111.3(7) . .
C47 C17 H17 106.5 . .
C46 C17 H17 106.5 . .
P9 C17 H17 106.5 . .
C67 C18 C73 109.5(9) . .
C67 C18 H18A 109.8 . .
C73 C18 H18A 109.8 . .
C67 C18 H18B 109.8 . .
C73 C18 H18B 109.8 . .
H18A C18 H18B 108.2 . .
C27 C19 C48 107.8(8) . .
C27 C19 H19A 110.2 . .
C48 C19 H19A 110.2 . .
C27 C19 H19B 110.2 . .
C48 C19 H19B 110.2 . .
H19A C19 H19B 108.5 . .
C64 C20 C16 111.0(8) . .
C64 C20 P10 108.8(6) . .
C16 C20 P10 116.0(7) . .
C64 C20 H20 106.9 . .
C16 C20 H20 106.9 . .
P10 C20 H20 106.9 . .
C54 C21 C39 111.3(9) . .
C54 C21 P12 111.4(7) . .
C39 C21 P12 112.7(7) . .
C54 C21 H21 107.0 . .
C39 C21 H21 107.0 . .
P12 C21 H21 107.0 . .
C41 C22 C35 110.4(8) . .
C41 C22 P10 112.8(7) . .
C35 C22 P10 116.3(7) . .
C41 C22 H22 105.4 . .
C35 C22 H22 105.4 . .
P10 C22 H22 105.4 . .
C27 C23 C43 110.3(8) . .
C27 C23 H23A 109.6 . .
C43 C23 H23A 109.6 . .
C27 C23 H23B 109.6 . .
C43 C23 H23B 109.6 . .
H23A C23 H23B 108.1 . .
C49 C24 C56 111.5(10) . .
C49 C24 H24A 109.3 . .
C56 C24 H24A 109.3 . .
C49 C24 H24B 109.3 . .
C56 C24 H24B 109.3 . .
H24A C24 H24B 108.0 . .
C50 C25 C54 110.2(9) . .
C50 C25 H25A 109.6 . .
C54 C25 H25A 109.6 . .
C50 C25 H25B 109.6 . .
C54 C25 H25B 109.6 . .
H25A C25 H25B 108.1 . .
C48 C26 C43 111.1(8) . .
C48 C26 H26A 109.4 . .
C43 C26 H26A 109.4 . .
C48 C26 H26B 109.4 . .
C43 C26 H26B 109.4 . .
H26A C26 H26B 108.0 . .
C23 C27 C19 111.4(8) . .
C23 C27 P5 114.8(7) . .
C19 C27 P5 115.0(6) . .
C23 C27 H27 104.8 . .
C19 C27 H27 104.8 . .
P5 C27 H27 104.8 . .
C79 C30 C33 110.6(10) . .
C79 C30 H30A 109.5 . .
C33 C30 H30A 109.5 . .
C79 C30 H30B 109.5 . .
C33 C30 H30B 109.5 . .
H30A C30 H30B 108.1 . .
C53 C31 C41 112.0(10) . .
C53 C31 H31A 109.2 . .
C41 C31 H31A 109.2 . .
C53 C31 H31B 109.2 . .
C41 C31 H31B 109.2 . .
H31A C31 H31B 107.9 . .
C30 C33 C40 110.1(9) . .
C30 C33 H33A 109.6 . .
C40 C33 H33A 109.6 . .
C30 C33 H33B 109.6 . .
C40 C33 H33B 109.6 . .
H33A C33 H33B 108.2 . .
C40 C34 C92 109.6(10) . .
C40 C34 H34A 109.7 . .
C92 C34 H34A 109.7 . .
C40 C34 H34B 109.7 . .
C92 C34 H34B 109.7 . .
H34A C34 H34B 108.2 . .
C36 C35 C22 110.3(9) . .
C36 C35 H35A 109.6 . .
C22 C35 H35A 109.6 . .
C36 C35 H35B 109.6 . .
C22 C35 H35B 109.6 . .
H35A C35 H35B 108.1 . .
C35 C36 C53 111.0(10) . .
C35 C36 H36A 109.4 . .
C53 C36 H36A 109.4 . .
C35 C36 H36B 109.4 . .
C53 C36 H36B 109.4 . .
H36A C36 H36B 108.0 . .
C50 C37 C39 113.4(9) . .
C50 C37 H37A 108.9 . .
C39 C37 H37A 108.9 . .
C50 C37 H37B 108.9 . .
C39 C37 H37B 108.9 . .
H37A C37 H37B 107.7 . .
C88 C38 C70 110.5(10) . .
C88 C38 P9 116.7(8) . .
C70 C38 P9 114.0(7) . .
C88 C38 H38 104.8 . .
C70 C38 H38 104.8 . .
P9 C38 H38 104.8 . .
C21 C39 C37 109.5(8) . .
C21 C39 H39A 109.8 . .
C37 C39 H39A 109.8 . .
C21 C39 H39B 109.8 . .
C37 C39 H39B 109.8 . .
H39A C39 H39B 108.2 . .
C34 C40 C33 111.1(9) . .
C34 C40 P5 109.8(7) . .
C33 C40 P5 114.2(7) . .
C34 C40 H40 107.1 . .
C33 C40 H40 107.1 . .
P5 C40 H40 107.1 . .
C22 C41 C31 110.2(9) . .
C22 C41 H41A 109.6 . .
C31 C41 H41A 109.6 . .
C22 C41 H41B 109.6 . .
C31 C41 H41B 109.6 . .
H41A C41 H41B 108.1 . .
C52 C42 C74 110.9(9) . .
C52 C42 H42A 109.5 . .
C74 C42 H42A 109.5 . .
C52 C42 H42B 109.5 . .
C74 C42 H42B 109.5 . .
H42A C42 H42B 108.1 . .
C26 C43 C23 110.6(8) . .
C26 C43 H43A 109.5 . .
C23 C43 H43A 109.5 . .
C26 C43 H43B 109.5 . .
C23 C43 H43B 109.5 . .
H43A C43 H43B 108.1 . .
C71 C45 C61 110.0(10) . .
C71 C45 P12 117.5(7) . .
C61 C45 P12 112.1(7) . .
C71 C45 H45 105.4 . .
C61 C45 H45 105.4 . .
P12 C45 H45 105.4 . .
C17 C46 C62 110.3(10) . .
C17 C46 H46A 109.6 . .
C62 C46 H46A 109.6 . .
C17 C46 H46B 109.6 . .
C62 C46 H46B 109.6 . .
H46A C46 H46B 108.1 . .
C17 C47 C66 110.1(10) . .
C17 C47 H47A 109.6 . .
C66 C47 H47A 109.6 . .
C17 C47 H47B 109.6 . .
C66 C47 H47B 109.6 . .
H47A C47 H47B 108.2 . .
C26 C48 C19 112.3(9) . .
C26 C48 H48A 109.1 . .
C19 C48 H48A 109.1 . .
C26 C48 H48B 109.1 . .
C19 C48 H48B 109.1 . .
H48A C48 H48B 107.9 . .
C24 C49 C81 109.2(10) . .
C24 C49 P9 114.2(7) . .
C81 C49 P9 111.6(7) . .
C24 C49 H49 107.2 . .
C81 C49 H49 107.2 . .
P9 C49 H49 107.2 . .
C37 C50 C25 109.8(10) . .
C37 C50 H50A 109.7 . .
C25 C50 H50A 109.7 . .
C37 C50 H50B 109.7 . .
C25 C50 H50B 109.7 . .
H50A C50 H50B 108.2 . .
C74 C51 C77 111.5(8) . .
C74 C51 P5 112.3(7) . .
C77 C51 P5 116.0(7) . .
C74 C51 H51 105.3 . .
C77 C51 H51 105.3 . .
P5 C51 H51 105.3 . .
C57 C52 C42 110.5(9) . .
C57 C52 H52A 109.6 . .
C42 C52 H52A 109.6 . .
C57 C52 H52B 109.6 . .
C42 C52 H52B 109.6 . .
H52A C52 H52B 108.1 . .
C31 C53 C36 110.7(9) . .
C31 C53 H53A 109.5 . .
C36 C53 H53A 109.5 . .
C31 C53 H53B 109.5 . .
C36 C53 H53B 109.5 . .
H53A C53 H53B 108.1 . .
C21 C54 C25 111.2(9) . .
C21 C54 H54A 109.4 . .
C25 C54 H54A 109.4 . .
C21 C54 H54B 109.4 . .
C25 C54 H54B 109.4 . .
H54A C54 H54B 108.0 . .
C66 C55 C62 110.4(10) . .
C66 C55 H55A 109.6 . .
C62 C55 H55A 109.6 . .
C66 C55 H55B 109.6 . .
C62 C55 H55B 109.6 . .
H55A C55 H55B 108.1 . .
C60 C56 C24 109.9(10) . .
C60 C56 H56A 109.7 . .
C24 C56 H56A 109.7 . .
C60 C56 H56B 109.7 . .
C24 C56 H56B 109.7 . .
H56A C56 H56B 108.2 . .
C52 C57 C77 111.9(9) . .
C52 C57 H57A 109.2 . .
C77 C57 H57A 109.2 . .
C52 C57 H57B 109.2 . .
C77 C57 H57B 109.2 . .
H57A C57 H57B 107.9 . .
C82 C58 C78 112.7(9) . .
C82 C58 P10 113.5(7) . .
C78 C58 P10 110.3(7) . .
C82 C58 H58 106.6 . .
C78 C58 H58 106.6 . .
P10 C58 H58 106.6 . .
C96 C59 C75 110.5(10) . .
C96 C59 H59A 109.6 . .
C75 C59 H59A 109.6 . .
C96 C59 H59B 109.6 . .
C75 C59 H59B 109.6 . .
H59A C59 H59B 108.1 . .
C97 C60 C56 111.4(14) . .
C97 C60 H60A 109.3 . .
C56 C60 H60A 109.3 . .
C97 C60 H60B 109.3 . .
C56 C60 H60B 109.3 . .
H60A C60 H60B 108.0 . .
C72 C61 C45 111.8(9) . .
C72 C61 H61A 109.3 . .
C45 C61 H61A 109.3 . .
C72 C61 H61B 109.3 . .
C45 C61 H61B 109.3 . .
H61A C61 H61B 107.9 . .
C55 C62 C46 110.4(10) . .
C55 C62 H62A 109.6 . .
C46 C62 H62A 109.6 . .
C55 C62 H62B 109.6 . .
C46 C62 H62B 109.6 . .
H62A C62 H62B 108.1 . .
C87 C63 C85 110.5(11) . .
C87 C63 H63A 109.6 . .
C85 C63 H63A 109.6 . .
C87 C63 H63B 109.6 . .
C85 C63 H63B 109.6 . .
H63A C63 H63B 108.1 . .
C67 C64 C20 111.1(8) . .
C67 C64 H64A 109.4 . .
C20 C64 H64A 109.4 . .
C67 C64 H64B 109.4 . .
C20 C64 H64B 109.4 . .
H64A C64 H64B 108.0 . .
C75 C65 C76 110.7(10) . .
C75 C65 P12 116.0(8) . .
C76 C65 P12 115.0(8) . .
C75 C65 H65 104.5 . .
C76 C65 H65 104.5 . .
P12 C65 H65 104.5 . .
C55 C66 C47 112.2(10) . .
C55 C66 H66A 109.2 . .
C47 C66 H66A 109.2 . .
C55 C66 H66B 109.2 . .
C47 C66 H66B 109.2 . .
H66A C66 H66B 107.9 . .
C18 C67 C64 111.4(9) . .
C18 C67 H67A 109.3 . .
C64 C67 H67A 109.3 . .
C18 C67 H67B 109.3 . .
C64 C67 H67B 109.3 . .
H67A C67 H67B 108.0 . .
C72 C68 C80 110.3(11) . .
C72 C68 H68A 109.6 . .
C80 C68 H68A 109.6 . .
C72 C68 H68B 109.6 . .
C80 C68 H68B 109.6 . .
H68A C68 H68B 108.1 . .
C76 C69 C96 111.5(11) . .
C76 C69 H69A 109.3 . .
C96 C69 H69A 109.3 . .
C76 C69 H69B 109.3 . .
C96 C69 H69B 109.3 . .
H69A C69 H69B 108.0 . .
C91 C70 C38 109.9(10) . .
C91 C70 H70A 109.7 . .
C38 C70 H70A 109.7 . .
C91 C70 H70B 109.7 . .
C38 C70 H70B 109.7 . .
H70A C70 H70B 108.2 . .
C80 C71 C45 111.4(9) . .
C80 C71 H71A 109.3 . .
C45 C71 H71A 109.3 . .
C80 C71 H71B 109.3 . .
C45 C71 H71B 109.3 . .
H71A C71 H71B 108.0 . .
C61 C72 C68 109.8(10) . .
C61 C72 H72A 109.7 . .
C68 C72 H72A 109.7 . .
C61 C72 H72B 109.7 . .
C68 C72 H72B 109.7 . .
H72A C72 H72B 108.2 . .
C16 C73 C18 112.0(9) . .
C16 C73 H73A 109.2 . .
C18 C73 H73A 109.2 . .
C16 C73 H73B 109.2 . .
C18 C73 H73B 109.2 . .
H73A C73 H73B 107.9 . .
C51 C74 C42 110.1(9) . .
C51 C74 H74A 109.7 . .
C42 C74 H74A 109.7 . .
C51 C74 H74B 109.7 . .
C42 C74 H74B 109.7 . .
H74A C74 H74B 108.2 . .
C65 C75 C59 110.4(10) . .
C65 C75 H75A 109.6 . .
C59 C75 H75A 109.6 . .
C65 C75 H75B 109.6 . .
C59 C75 H75B 109.6 . .
H75A C75 H75B 108.1 . .
C69 C76 C65 111.4(10) . .
C69 C76 H76A 109.3 . .
C65 C76 H76A 109.3 . .
C69 C76 H76B 109.3 . .
C65 C76 H76B 109.3 . .
H76A C76 H76B 108.0 . .
C51 C77 C57 110.5(8) . .
C51 C77 H77A 109.5 . .
C57 C77 H77A 109.5 . .
C51 C77 H77B 109.5 . .
C57 C77 H77B 109.5 . .
H77A C77 H77B 108.1 . .
C87 C78 C58 110.9(10) . .
C87 C78 H78A 109.5 . .
C58 C78 H78A 109.5 . .
C87 C78 H78B 109.5 . .
C58 C78 H78B 109.5 . .
H78A C78 H78B 108.1 . .
C30 C79 C92 110.9(12) . .
C30 C79 H79A 109.5 . .
C92 C79 H79A 109.5 . .
C30 C79 H79B 109.5 . .
C92 C79 H79B 109.5 . .
H79A C79 H79B 108.1 . .
C71 C80 C68 110.6(11) . .
C71 C80 H80A 109.5 . .
C68 C80 H80A 109.5 . .
C71 C80 H80B 109.5 . .
C68 C80 H80B 109.5 . .
H80A C80 H80B 108.1 . .
C49 C81 C97 109.1(11) . .
C49 C81 H81A 109.9 . .
C97 C81 H81A 109.9 . .
C49 C81 H81B 109.9 . .
C97 C81 H81B 109.9 . .
H81A C81 H81B 108.3 . .
C85 C82 C58 110.7(10) . .
C85 C82 H82A 109.5 . .
C58 C82 H82A 109.5 . .
C85 C82 H82B 109.5 . .
C58 C82 H82B 109.5 . .
H82A C82 H82B 108.1 . .
C91 C84 C86 111.4(11) . .
C91 C84 H84A 109.3 . .
C86 C84 H84A 109.3 . .
C91 C84 H84B 109.3 . .
C86 C84 H84B 109.3 . .
H84A C84 H84B 108.0 . .
C63 C85 C82 110.0(11) . .
C63 C85 H85A 109.7 . .
C82 C85 H85A 109.7 . .
C63 C85 H85B 109.7 . .
C82 C85 H85B 109.7 . .
H85A C85 H85B 108.2 . .
C88 C86 C84 109.3(13) . .
C88 C86 H86A 109.8 . .
C84 C86 H86A 109.8 . .
C88 C86 H86B 109.8 . .
C84 C86 H86B 109.8 . .
H86A C86 H86B 108.3 . .
C63 C87 C78 111.2(11) . .
C63 C87 H87A 109.4 . .
C78 C87 H87A 109.4 . .
C63 C87 H87B 109.4 . .
C78 C87 H87B 109.4 . .
H87A C87 H87B 108.0 . .
C38 C88 C86 110.7(11) . .
C38 C88 H88A 109.5 . .
C86 C88 H88A 109.5 . .
C38 C88 H88B 109.5 . .
C86 C88 H88B 109.5 . .
H88A C88 H88B 108.1 . .
C84 C91 C70 111.6(12) . .
C84 C91 H91A 109.3 . .
C70 C91 H91A 109.3 . .
C84 C91 H91B 109.3 . .
C70 C91 H91B 109.3 . .
H91A C91 H91B 108.0 . .
C79 C92 C34 110.5(12) . .
C79 C92 H92A 109.5 . .
C34 C92 H92A 109.5 . .
C79 C92 H92B 109.5 . .
C34 C92 H92B 109.5 . .
H92A C92 H92B 108.1 . .
Cl13 C94 Cl14 111.4(11) . .
Cl13 C94 Cl15 112.3(9) . .
Cl14 C94 Cl15 111.0(9) . .
Cl13 C94 H94 107.3 . .
Cl14 C94 H94 107.3 . .
Cl15 C94 H94 107.3 . .
F83 B95 F90 111(2) . .
F83 B95 F89 111.7(18) . .
F90 B95 F89 104.1(16) . .
F83 B95 F32 111.4(14) . .
F90 B95 F32 109.7(16) . .
F89 B95 F32 108.5(19) . .
C69 C96 C59 110.7(12) . .
C69 C96 H96A 109.5 . .
C59 C96 H96A 109.5 . .
C69 C96 H96B 109.5 . .
C59 C96 H96B 109.5 . .
H96A C96 H96B 108.1 . .
C60 C97 C81 112.7(13) . .
C60 C97 H97A 109.1 . .
C81 C97 H97A 109.1 . .
C60 C97 H97B 109.1 . .
C81 C97 H97B 109.1 . .
H97A C97 H97B 107.8 . .
Ru4 C98 Au1 173.6(6) . .
Ru3 C99 Au2 175.4(6) . .
Cl103 C100 Cl101 106(2) . .
Cl103 C100 Cl102 101.8(19) . .
Cl101 C100 Cl102 107.3(12) . .
Cl103 C100 H100 113.5 . .
Cl101 C100 H100 113.6 . .
Cl102 C100 H100 113.5 . .

loop_
_geom_bond_atom_site_label_1
_geom_bond_atom_site_label_2
_geom_bond_distance
_geom_bond_site_symmetry_2
Au1 C98 1.960(10) 2
Au1 C98 1.960(10) .
Au2 C99 1.974(9) .
Au2 C99 1.974(9) 2_655
Ru3 C99 1.655(9) .
Ru3 Cl7 2.342(2) .
Ru3 Cl6 2.342(2) .
Ru3 P9 2.431(3) .
Ru3 P5 2.438(2) .
Ru4 C98 1.679(10) .
Ru4 Cl11 2.344(3) .
Ru4 Cl8 2.347(2) .
Ru4 P10 2.424(3) .
Ru4 P12 2.439(3) .
P5 C51 1.846(9) .
P5 C27 1.849(9) .
P5 C40 1.863(9) .
P9 C38 1.838(10) .
P9 C49 1.856(9) .
P9 C17 1.860(10) .
P10 C22 1.845(10) .
P10 C58 1.860(10) .
P10 C20 1.863(9) .
P12 C65 1.838(11) .
P12 C45 1.843(9) .
P12 C21 1.868(10) .
Cl13 C94 1.728(16) .
Cl14 C94 1.749(17) .
Cl15 C94 1.759(15) .
C16 C73 1.502(14) .
C16 C20 1.544(13) .
C16 H16A 0.9700 .
C16 H16B 0.9700 .
C17 C47 1.514(14) .
C17 C46 1.544(14) .
C17 H17 0.9800 .
C18 C67 1.510(15) .
C18 C73 1.556(15) .
C18 H18A 0.9700 .
C18 H18B 0.9700 .
C19 C27 1.528(12) .
C19 C48 1.545(14) .
C19 H19A 0.9700 .
C19 H19B 0.9700 .
C20 C64 1.532(13) .
C20 H20 0.9800 .
C21 C54 1.538(15) .
C21 C39 1.541(14) .
C21 H21 0.9800 .
C22 C41 1.523(14) .
C22 C35 1.539(14) .
C22 H22 0.9800 .
C23 C27 1.520(12) .
C23 C43 1.530(13) .
C23 H23A 0.9700 .
C23 H23B 0.9700 .
C24 C49 1.494(15) .
C24 C56 1.527(14) .
C24 H24A 0.9700 .
C24 H24B 0.9700 .
C25 C50 1.531(15) .
C25 C54 1.542(14) .
C25 H25A 0.9700 .
C25 H25B 0.9700 .
C26 C48 1.486(15) .
C26 C43 1.495(15) .
C26 H26A 0.9700 .
C26 H26B 0.9700 .
C27 H27 0.9800 .
C30 C79 1.489(17) .
C30 C33 1.528(14) .
C30 H30A 0.9700 .
C30 H30B 0.9700 .
C31 C53 1.501(16) .
C31 C41 1.535(15) .
C31 H31A 0.9700 .
C31 H31B 0.9700 .
F32 B95 1.39(2) .
C33 C40 1.542(14) .
C33 H33A 0.9700 .
C33 H33B 0.9700 .
C34 C40 1.520(14) .
C34 C92 1.534(15) .
C34 H34A 0.9700 .
C34 H34B 0.9700 .
C35 C36 1.521(14) .
C35 H35A 0.9700 .
C35 H35B 0.9700 .
C36 C53 1.539(17) .
C36 H36A 0.9700 .
C36 H36B 0.9700 .
C37 C50 1.495(16) .
C37 C39 1.547(13) .
C37 H37A 0.9700 .
C37 H37B 0.9700 .
C38 C88 1.508(15) .
C38 C70 1.552(16) .
C38 H38 0.9800 .
C39 H39A 0.9700 .
C39 H39B 0.9700 .
C40 H40 0.9800 .
C41 H41A 0.9700 .
C41 H41B 0.9700 .
C42 C52 1.524(16) .
C42 C74 1.544(14) .
C42 H42A 0.9700 .
C42 H42B 0.9700 .
C43 H43A 0.9700 .
C43 H43B 0.9700 .
C45 C71 1.523(14) .
C45 C61 1.524(14) .
C45 H45 0.9800 .
C46 C62 1.548(15) .
C46 H46A 0.9700 .
C46 H46B 0.9700 .
C47 C66 1.521(16) .
C47 H47A 0.9700 .
C47 H47B 0.9700 .
C48 H48A 0.9700 .
C48 H48B 0.9700 .
C49 C81 1.530(16) .
C49 H49 0.9800 .
C50 H50A 0.9700 .
C50 H50B 0.9700 .
C51 C74 1.522(13) .
C51 C77 1.521(14) .
C51 H51 0.9800 .
C52 C57 1.505(16) .
C52 H52A 0.9700 .
C52 H52B 0.9700 .
C53 H53A 0.9700 .
C53 H53B 0.9700 .
C54 H54A 0.9700 .
C54 H54B 0.9700 .
C55 C66 1.485(18) .
C55 C62 1.517(17) .
C55 H55A 0.9700 .
C55 H55B 0.9700 .
C56 C60 1.479(18) .
C56 H56A 0.9700 .
C56 H56B 0.9700 .
C57 C77 1.546(14) .
C57 H57A 0.9700 .
C57 H57B 0.9700 .
C58 C82 1.546(15) .
C58 C78 1.547(15) .
C58 H58 0.9800 .
C59 C96 1.526(18) .
C59 C75 1.534(16) .
C59 H59A 0.9700 .
C59 H59B 0.9700 .
C60 C97 1.45(2) .
C60 H60A 0.9700 .
C60 H60B 0.9700 .
C61 C72 1.518(15) .
C61 H61A 0.9700 .
C61 H61B 0.9700 .
C62 H62A 0.9700 .
C62 H62B 0.9700 .
C63 C87 1.52(2) .
C63 C85 1.52(2) .
C63 H63A 0.9700 .
C63 H63B 0.9700 .
C64 C67 1.519(14) .
C64 H64A 0.9700 .
C64 H64B 0.9700 .
C65 C75 1.511(15) .
C65 C76 1.520(15) .
C65 H65 0.9800 .
C66 H66A 0.9700 .
C66 H66B 0.9700 .
C67 H67A 0.9700 .
C67 H67B 0.9700 .
C68 C72 1.521(18) .
C68 C80 1.542(18) .
C68 H68A 0.9700 .
C68 H68B 0.9700 .
C69 C76 1.510(16) .
C69 C96 1.52(2) .
C69 H69A 0.9700 .
C69 H69B 0.9700 .
C70 C91 1.533(16) .
C70 H70A 0.9700 .
C70 H70B 0.9700 .
C71 C80 1.505(15) .
C71 H71A 0.9700 .
C71 H71B 0.9700 .
C72 H72A 0.9700 .
C72 H72B 0.9700 .
C73 H73A 0.9700 .
C73 H73B 0.9700 .
C74 H74A 0.9700 .
C74 H74B 0.9700 .
C75 H75A 0.9700 .
C75 H75B 0.9700 .
C76 H76A 0.9700 .
C76 H76B 0.9700 .
C77 H77A 0.9700 .
C77 H77B 0.9700 .
C78 C87 1.524(15) .
C78 H78A 0.9700 .
C78 H78B 0.9700 .
C79 C92 1.52(2) .
C79 H79A 0.9700 .
C79 H79B 0.9700 .
C80 H80A 0.9700 .
C80 H80B 0.9700 .
C81 C97 1.565(17) .
C81 H81A 0.9700 .
C81 H81B 0.9700 .
C82 C85 1.528(16) .
C82 H82A 0.9700 .
C82 H82B 0.9700 .
F83 B95 1.29(2) .
C84 C91 1.50(2) .
C84 C86 1.55(2) .
C84 H84A 0.9700 .
C84 H84B 0.9700 .
C85 H85A 0.9700 .
C85 H85B 0.9700 .
C86 C88 1.537(17) .
C86 H86A 0.9700 .
C86 H86B 0.9700 .
C87 H87A 0.9700 .
C87 H87B 0.9700 .
C88 H88A 0.9700 .
C88 H88B 0.9700 .
F89 B95 1.34(2) .
F90 B95 1.32(2) .
C91 H91A 0.9700 .
C91 H91B 0.9700 .
C92 H92A 0.9700 .
C92 H92B 0.9700 .
C94 H94 0.9800 .
C96 H96A 0.9700 .
C96 H96B 0.9700 .
C97 H97A 0.9700 .
C97 H97B 0.9700 .
Cl102 C100 1.95(3) .
Cl101 C100 1.74(3) .
Cl103 C100 1.67(3) .
C100 H100 0.9800 .
